data_7236984
loop_
_publ_author_name
'Chen, Peng-Zhong'
'Wang, Jian-Xin'
'Niu, Li-Ya'
'Chen, Yu-Zhe'
'Yang, Qing-Zheng'

_publ_section_title
;
 Carbazole-containing difluoroboron \b-diketonate dyes: two-photon excited
 fluorescence in solution and grinding-induced blue-shifted emission in
 the solid state
;
_journal_issue 47
_journal_name_full 'Journal of Materials Chemistry C'
_journal_page_first 12538
_journal_paper_doi 10.1039/C7TC04751G
_journal_volume 5
_journal_year 2017
_chemical_formula_moiety 'C22 H19 B2 F4 N O4'
_chemical_formula_sum 'C22 H19 B2 F4 N O4'
_chemical_formula_weight 459.00
_space_group_crystal_system tetragonal
_space_group_IT_number 86
_space_group_name_Hall '-P 4bc'
_space_group_name_H-M_alt 'P 42/n :2'
_atom_sites_solution_hydrogens geom
_atom_sites_solution_primary direct
_atom_sites_solution_secondary difmap
_audit_creation_date 2017-06-05
_audit_creation_method
;
Olex2 1.2
(compiled 2017.03.28 svn.r3405 for OlexSys, GUI svn.r5337)
;
_audit_update_record
;
2017-09-15 deposited with the CCDC.
2017-11-16 downloaded from the CCDC.
;
_cell_angle_alpha 90.00
_cell_angle_beta 90.00
_cell_angle_gamma 90.00
_cell_formula_units_Z 8
_cell_length_a 23.179(3)
_cell_length_b 23.179(3)
_cell_length_c 7.6814(15)
_cell_measurement_reflns_used 12141
_cell_measurement_temperature 153(2)
_cell_measurement_theta_max 27.4778
_cell_measurement_theta_min 1.2424
_cell_volume 4127.0(11)
_computing_molecular_graphics 'Olex2 (Dolomanov et al., 2009)'
_computing_publication_material 'Olex2 (Dolomanov et al., 2009)'
_computing_structure_refinement 'XL (Sheldrick, 2008)'
_computing_structure_solution 'ShelXS (Sheldrick, 2008)'
_diffrn_ambient_temperature 153.15
_diffrn_measured_fraction_theta_full 0.991
_diffrn_measured_fraction_theta_max 0.991
_diffrn_measurement_device_type 'multiwire proportional'
_diffrn_measurement_method 'phi and omega scans'
_diffrn_radiation_monochromator graphite
_diffrn_radiation_type MoK\a
_diffrn_radiation_wavelength 0.71073
_diffrn_reflns_av_R_equivalents 0.0748
_diffrn_reflns_av_unetI/netI 0.0408
_diffrn_reflns_limit_h_max 27
_diffrn_reflns_limit_h_min -27
_diffrn_reflns_limit_k_max 27
_diffrn_reflns_limit_k_min -27
_diffrn_reflns_limit_l_max 9
_diffrn_reflns_limit_l_min -9
_diffrn_reflns_number 26668
_diffrn_reflns_theta_full 24.99
_diffrn_reflns_theta_max 24.99
_diffrn_reflns_theta_min 2.93
_diffrn_source 'fine-focus sealed tube'
_exptl_absorpt_coefficient_mu 0.123
_exptl_absorpt_correction_T_max 1.0000
_exptl_absorpt_correction_T_min 0.7766
_exptl_absorpt_correction_type multi-scan
_exptl_absorpt_process_details 'CrystalClear (Rigaku Inc., 2008)'
_exptl_crystal_colour yellow
_exptl_crystal_density_diffrn 1.477
_exptl_crystal_density_method 'not measured'
_exptl_crystal_description rod
_exptl_crystal_F_000 1888
_exptl_crystal_size_max 0.2
_exptl_crystal_size_mid 0.08
_exptl_crystal_size_min 0.07
_refine_diff_density_max 0.248
_refine_diff_density_min -0.259
_refine_diff_density_rms 0.054
_refine_ls_extinction_method none
_refine_ls_goodness_of_fit_ref 1.392
_refine_ls_hydrogen_treatment constr
_refine_ls_matrix_type full
_refine_ls_number_parameters 301
_refine_ls_number_reflns 3596
_refine_ls_number_restraints 0
_refine_ls_restrained_S_all 1.392
_refine_ls_R_factor_all 0.0955
_refine_ls_R_factor_gt 0.0910
_refine_ls_shift/su_max 0.000
_refine_ls_shift/su_mean 0.000
_refine_ls_structure_factor_coef Fsqd
_refine_ls_weighting_details 'calc w=1/[\s^2^(Fo^2^)+(0.0054P)^2^+7.3875P] where P=(Fo^2^+2Fc^2^)/3'
_refine_ls_weighting_scheme calc
_refine_ls_wR_factor_gt 0.1412
_refine_ls_wR_factor_ref 0.1425
_reflns_number_gt 3526
_reflns_number_total 3596
_reflns_threshold_expression >2sigma(I)
_cod_data_source_file c7tc04751g2.cif
_cod_data_source_block a
_cod_depositor_comments
;
The following automatic conversions were performed:

data item '_exptl_absorpt_correction_type' value 'Multi-scan' was
changed to 'multi-scan' in accordance with the
/home/saulius/struct/COD-crude-data/automatic-downloads/DataCite-retrospective/RSC/depositions/lib/dictionaries/cif_core.dic
dictionary named 'cif_core.dic' version 2.4.2 last updated on
2011-04-26.

Automatic conversion script
Id: cif_fix_values 6909 2019-04-08 15:41:33Z antanas 
;
_cod_original_sg_symbol_H-M 'P 42/n'
_cod_database_code 7236984
_olex2_refinement_description
;
1. Fixed Uiso
 At 1.2 times of:
  All C(H) groups, All C(H,H) groups
 At 1.5 times of:
  All C(H,H,H) groups
2.a Secondary CH2 refined with riding coordinates:
 C53(H53A,H53B)
2.b Aromatic/amide H refined with riding coordinates:
 C17(H17), C22(H22), C38(H38), C39(H39), C40(H40), C47(H47), C48(H48), C61(H61)
2.c Idealised Me refined as rotating group:
 C37(H37A,H37B,H37C), C58(H58A,H58B,H58C), C63(H63A,H63B,H63C)
;
_olex2_submission_special_instructions 'No special instructions were received'

loop_
_space_group_symop_id
_space_group_symop_operation_xyz
1 'x, y, z'
2 '-y, x+1/2, z+1/2'
3 '-x+1/2, -y+1/2, z'
4 'y+1/2, -x, z+1/2'
5 '-x, -y, -z'
6 'y, -x-1/2, -z-1/2'
7 'x-1/2, y-1/2, -z'
8 '-y-1/2, x, -z-1/2'

loop_
_atom_site_label
_atom_site_type_symbol
_atom_site_fract_x
_atom_site_fract_y
_atom_site_fract_z
_atom_site_U_iso_or_equiv
_atom_site_adp_type
_atom_site_occupancy
_atom_site_calc_flag
_atom_site_refinement_flags_posn
F2 F 0.04706(11) 0.33269(9) 0.1027(3) 0.0465(7) Uani 1 d .
F6 F 0.12020(11) 0.27885(11) -0.0081(3) 0.0476(7) Uani 1 d .
F20 F 0.11767(11) -0.29439(10) 0.4725(4) 0.0500(7) Uani 1 d .
F32 F 0.08491(13) -0.26387(13) 0.7331(4) 0.0651(9) Uani 1 d .
O1 O 0.04389(11) 0.23328(10) 0.1320(3) 0.0299(6) Uani 1 d .
O9 O 0.11353(12) 0.29203(11) 0.2922(4) 0.0372(7) Uani 1 d .
O10 O 0.16805(13) -0.22356(11) 0.6180(4) 0.0454(8) Uani 1 d .
O25 O 0.07237(12) -0.20510(10) 0.4929(4) 0.0357(7) Uani 1 d .
N14 N -0.07515(12) -0.00984(12) 0.1379(4) 0.0255(7) Uani 1 d .
C12 C 0.04526(15) -0.11648(14) 0.3727(5) 0.0232(8) Uani 1 d .
C17 C -0.04909(16) -0.11054(15) 0.2322(5) 0.0274(8) Uani 1 d .
H17 H -0.0834 -0.1284 0.1908 0.033 Uiso 1 calc R
C21 C -0.04878(15) 0.04358(15) 0.1525(5) 0.0242(8) Uani 1 d .
C22 C -0.03250(15) 0.14348(15) 0.1195(5) 0.0253(8) Uani 1 d .
H22 H -0.0440 0.1802 0.0772 0.030 Uiso 1 calc R
C24 C -0.03992(15) -0.05098(15) 0.2149(5) 0.0233(8) Uani 1 d .
C28 C 0.02088(15) 0.13833(15) 0.2081(5) 0.0248(8) Uani 1 d .
C29 C 0.08885(16) -0.15275(15) 0.4561(5) 0.0257(8) Uani 1 d .
C34 C 0.00474(14) 0.03706(14) 0.2404(4) 0.0210(7) Uani 1 d .
C37 C 0.16495(18) 0.25791(18) 0.5370(6) 0.0434(11) Uani 1 d .
H37A H 0.1948 0.2854 0.5013 0.065 Uiso 1 calc GR
H37B H 0.1831 0.2216 0.5730 0.065 Uiso 1 calc GR
H37C H 0.1430 0.2740 0.6347 0.065 Uiso 1 calc GR
C38 C -0.06790(15) 0.09703(15) 0.0930(5) 0.0251(8) Uani 1 d .
H38 H -0.1041 0.1011 0.0362 0.030 Uiso 1 calc R
C39 C 0.03920(15) 0.08468(15) 0.2699(5) 0.0241(8) Uani 1 d .
H39 H 0.0747 0.0810 0.3309 0.029 Uiso 1 calc R
C40 C -0.00611(16) -0.14186(16) 0.3118(5) 0.0282(8) Uani 1 d .
H40 H -0.0113 -0.1822 0.3262 0.034 Uiso 1 calc R
C45 C 0.01057(15) -0.02425(14) 0.2791(5) 0.0229(8) Uani 1 d .
C47 C 0.10010(15) 0.19427(15) 0.3571(5) 0.0263(8) Uani 1 d .
H47 H 0.1123 0.1612 0.4205 0.032 Uiso 1 calc R
C48 C 0.05311(15) -0.05672(15) 0.3572(5) 0.0242(8) Uani 1 d .
H48 H 0.0872 -0.0389 0.3997 0.029 Uiso 1 calc R
C52 C 0.05652(15) 0.18933(15) 0.2320(5) 0.0242(8) Uani 1 d .
C53 C -0.12982(15) -0.02062(16) 0.0482(5) 0.0283(8) Uani 1 d .
H53A H -0.1292 -0.0600 -0.0016 0.034 Uiso 1 calc R
H53B H -0.1338 0.0070 -0.0492 0.034 Uiso 1 calc R
C54 C 0.12527(16) 0.24681(16) 0.3880(5) 0.0309(9) Uani 1 d .
C57 C 0.18328(17) -0.17160(16) 0.5704(5) 0.0320(9) Uani 1 d .
C58 C -0.18127(16) -0.01491(19) 0.1670(6) 0.0405(10) Uani 1 d .
H58A H -0.2168 -0.0204 0.0997 0.061 Uiso 1 calc GR
H58B H -0.1815 0.0236 0.2197 0.061 Uiso 1 calc GR
H58C H -0.1791 -0.0442 0.2588 0.061 Uiso 1 calc GR
C61 C 0.14466(16) -0.13489(17) 0.4919(5) 0.0321(9) Uani 1 d .
H61 H 0.1563 -0.0969 0.4619 0.039 Uiso 1 calc R
C63 C 0.24484(17) -0.15671(18) 0.6012(6) 0.0417(11) Uani 1 d .
H63A H 0.2583 -0.1758 0.7076 0.063 Uiso 1 calc GR
H63B H 0.2487 -0.1148 0.6140 0.063 Uiso 1 calc GR
H63C H 0.2681 -0.1697 0.5021 0.063 Uiso 1 calc GR
B41 B 0.0813(2) 0.28508(19) 0.1262(7) 0.0355(11) Uani 1 d .
B46 B 0.1105(2) -0.24782(19) 0.5809(7) 0.0382(11) Uani 1 d .

loop_
_atom_site_aniso_label
_atom_site_aniso_U_11
_atom_site_aniso_U_22
_atom_site_aniso_U_33
_atom_site_aniso_U_23
_atom_site_aniso_U_13
_atom_site_aniso_U_12
F2 0.0612(16) 0.0220(12) 0.0563(16) 0.0027(11) -0.0130(13) -0.0006(11)
F6 0.0479(15) 0.0534(16) 0.0417(14) -0.0003(12) 0.0114(12) -0.0136(12)
F20 0.0497(15) 0.0268(12) 0.0735(19) -0.0112(13) -0.0071(14) 0.0060(11)
F32 0.0703(19) 0.071(2) 0.0540(17) 0.0318(16) 0.0159(15) 0.0271(15)
O1 0.0343(15) 0.0207(13) 0.0346(15) 0.0069(12) -0.0046(12) -0.0028(11)
O9 0.0452(17) 0.0263(14) 0.0401(16) -0.0002(13) -0.0055(14) -0.0063(12)
O10 0.0511(18) 0.0252(15) 0.060(2) 0.0060(14) -0.0208(16) 0.0039(13)
O25 0.0419(16) 0.0173(13) 0.0478(17) 0.0057(12) -0.0091(14) -0.0007(11)
N14 0.0213(15) 0.0233(15) 0.0318(17) -0.0006(14) -0.0015(14) -0.0016(12)
C12 0.0253(18) 0.0206(18) 0.0238(19) 0.0035(15) 0.0073(16) 0.0035(14)
C17 0.0280(19) 0.0262(19) 0.028(2) 0.0013(16) 0.0031(16) -0.0056(15)
C21 0.0211(18) 0.0247(18) 0.0269(19) 0.0012(16) -0.0004(15) -0.0008(14)
C22 0.0256(19) 0.0235(18) 0.0270(19) 0.0003(16) 0.0019(16) 0.0050(15)
C24 0.0236(18) 0.0249(18) 0.0214(18) 0.0017(15) 0.0025(15) 0.0030(14)
C28 0.0229(18) 0.0221(18) 0.029(2) 0.0005(16) 0.0036(16) 0.0017(15)
C29 0.035(2) 0.0185(18) 0.0231(19) 0.0037(15) 0.0067(16) 0.0030(15)
C34 0.0196(17) 0.0204(17) 0.0231(18) 0.0014(15) 0.0026(14) 0.0026(14)
C37 0.039(2) 0.038(2) 0.053(3) -0.007(2) -0.013(2) 0.0013(19)
C38 0.0200(18) 0.0274(19) 0.0278(19) 0.0031(16) 0.0001(15) 0.0010(15)
C39 0.0232(18) 0.0245(19) 0.0247(19) 0.0010(15) 0.0039(15) 0.0009(15)
C40 0.032(2) 0.0207(18) 0.032(2) 0.0029(16) 0.0053(17) -0.0022(15)
C45 0.0221(18) 0.0196(17) 0.0269(19) -0.0015(15) 0.0034(16) 0.0000(14)
C47 0.0254(19) 0.0233(18) 0.030(2) 0.0008(16) 0.0016(16) 0.0029(15)
C48 0.0210(18) 0.0255(19) 0.0261(19) 0.0013(16) 0.0025(15) -0.0001(14)
C52 0.0243(18) 0.0227(18) 0.0257(19) -0.0029(15) 0.0057(16) 0.0021(14)
C53 0.0201(18) 0.031(2) 0.034(2) -0.0003(17) -0.0019(16) -0.0020(15)
C54 0.026(2) 0.031(2) 0.035(2) -0.0006(18) 0.0072(17) 0.0031(16)
C57 0.039(2) 0.027(2) 0.030(2) -0.0029(17) 0.0009(18) 0.0061(17)
C58 0.024(2) 0.044(2) 0.053(3) -0.001(2) 0.0012(19) -0.0014(18)
C61 0.028(2) 0.029(2) 0.040(2) 0.0088(18) 0.0029(18) 0.0024(16)
C63 0.039(2) 0.040(2) 0.047(3) 0.000(2) -0.011(2) 0.0090(19)
B41 0.047(3) 0.023(2) 0.037(3) 0.001(2) 0.000(2) -0.007(2)
B46 0.043(3) 0.024(2) 0.048(3) 0.005(2) -0.002(2) 0.003(2)

loop_
_atom_type_symbol
_atom_type_description
_atom_type_scat_dispersion_real
_atom_type_scat_dispersion_imag
_atom_type_scat_source
C C 0.0033 0.0016 'International Tables Vol C Tables 4.2.6.8 and 6.1.1.4'
H H 0.0000 0.0000 'International Tables Vol C Tables 4.2.6.8 and 6.1.1.4'
B B 0.0013 0.0007 'International Tables Vol C Tables 4.2.6.8 and 6.1.1.4'
F F 0.0171 0.0103 'International Tables Vol C Tables 4.2.6.8 and 6.1.1.4'
N N 0.0061 0.0033 'International Tables Vol C Tables 4.2.6.8 and 6.1.1.4'
O O 0.0106 0.0060 'International Tables Vol C Tables 4.2.6.8 and 6.1.1.4'

loop_
_geom_angle_atom_site_label_1
_geom_angle_atom_site_label_2
_geom_angle_atom_site_label_3
_geom_angle
C52 O1 B41 121.2(3)
C54 O9 B41 120.0(3)
C57 O10 B46 122.8(3)
C29 O25 B46 122.9(3)
C21 N14 C24 108.7(3)
C21 N14 C53 124.9(3)
C24 N14 C53 126.4(3)
C40 C12 C29 119.3(3)
C48 C12 C29 121.1(3)
C48 C12 C40 119.6(3)
C24 C17 H17 121.6
C40 C17 H17 121.6
C40 C17 C24 116.8(3)
N14 C21 C34 109.2(3)
N14 C21 C38 128.9(3)
C38 C21 C34 121.9(3)
C28 C22 H22 119.1
C38 C22 H22 119.1
C38 C22 C28 121.9(3)
N14 C24 C17 128.8(3)
N14 C24 C45 109.6(3)
C17 C24 C45 121.6(3)
C22 C28 C52 119.2(3)
C39 C28 C22 120.2(3)
C39 C28 C52 120.5(3)
O25 C29 C12 115.3(3)
O25 C29 C61 120.6(3)
C61 C29 C12 124.1(3)
C21 C34 C45 106.3(3)
C39 C34 C21 119.9(3)
C39 C34 C45 133.8(3)
H37A C37 H37B 109.5
H37A C37 H37C 109.5
H37B C37 H37C 109.5
C54 C37 H37A 109.5
C54 C37 H37B 109.5
C54 C37 H37C 109.5
C21 C38 H38 121.3
C22 C38 C21 117.4(3)
C22 C38 H38 121.3
C28 C39 H39 120.7
C34 C39 C28 118.7(3)
C34 C39 H39 120.7
C12 C40 H40 118.7
C17 C40 C12 122.7(3)
C17 C40 H40 118.7
C24 C45 C34 106.2(3)
C48 C45 C24 120.3(3)
C48 C45 C34 133.4(3)
C52 C47 H47 120.0
C54 C47 H47 120.0
C54 C47 C52 119.9(3)
C12 C48 H48 120.5
C45 C48 C12 118.9(3)
C45 C48 H48 120.5
O1 C52 C28 115.6(3)
O1 C52 C47 120.1(3)
C47 C52 C28 124.3(3)
N14 C53 H53A 109.1
N14 C53 H53B 109.1
N14 C53 C58 112.7(3)
H53A C53 H53B 107.8
C58 C53 H53A 109.1
C58 C53 H53B 109.1
O9 C54 C37 114.9(3)
O9 C54 C47 121.7(4)
C47 C54 C37 123.3(4)
O10 C57 C61 121.1(4)
O10 C57 C63 115.4(3)
C61 C57 C63 123.4(4)
C53 C58 H58A 109.5
C53 C58 H58B 109.5
C53 C58 H58C 109.5
H58A C58 H58B 109.5
H58A C58 H58C 109.5
H58B C58 H58C 109.5
C29 C61 H61 119.7
C57 C61 C29 120.7(4)
C57 C61 H61 119.7
C57 C63 H63A 109.5
C57 C63 H63B 109.5
C57 C63 H63C 109.5
H63A C63 H63B 109.5
H63A C63 H63C 109.5
H63B C63 H63C 109.5
F2 B41 F6 111.4(4)
F2 B41 O1 108.6(4)
F2 B41 O9 108.4(3)
F6 B41 O1 108.7(3)
F6 B41 O9 108.9(4)
O1 B41 O9 110.8(3)
F20 B46 O10 107.9(4)
F20 B46 O25 108.6(4)
F32 B46 F20 111.0(4)
F32 B46 O10 109.4(4)
F32 B46 O25 108.2(4)
O10 B46 O25 111.8(3)

loop_
_geom_bond_atom_site_label_1
_geom_bond_atom_site_label_2
_geom_bond_distance
F2 B41 1.371(5)
F6 B41 1.378(5)
F20 B46 1.373(5)
F32 B46 1.362(6)
O1 C52 1.309(4)
O1 B41 1.481(5)
O9 C54 1.309(5)
O9 B41 1.487(6)
O10 C57 1.307(5)
O10 B46 1.475(6)
O25 C29 1.303(4)
O25 B46 1.489(5)
N14 C21 1.385(4)
N14 C24 1.388(4)
N14 C53 1.464(4)
C12 C29 1.462(5)
C12 C40 1.408(5)
C12 C48 1.402(5)
C17 H17 0.9500
C17 C24 1.403(5)
C17 C40 1.376(5)
C21 C34 1.421(5)
C21 C38 1.393(5)
C22 H22 0.9500
C22 C28 1.417(5)
C22 C38 1.369(5)
C24 C45 1.413(5)
C28 C39 1.397(5)
C28 C52 1.454(5)
C29 C61 1.386(5)
C34 C39 1.381(5)
C34 C45 1.458(5)
C37 H37A 0.9800
C37 H37B 0.9800
C37 H37C 0.9800
C37 C54 1.491(6)
C38 H38 0.9500
C39 H39 0.9500
C40 H40 0.9500
C45 C48 1.378(5)
C47 H47 0.9500
C47 C52 1.399(5)
C47 C54 1.371(5)
C48 H48 0.9500
C53 H53A 0.9900
C53 H53B 0.9900
C53 C58 1.507(5)
C57 C61 1.374(5)
C57 C63 1.487(5)
C58 H58A 0.9800
C58 H58B 0.9800
C58 H58C 0.9800
C61 H61 0.9500
C63 H63A 0.9800
C63 H63B 0.9800
C63 H63C 0.9800

loop_
_geom_torsion_atom_site_label_1
_geom_torsion_atom_site_label_2
_geom_torsion_atom_site_label_3
_geom_torsion_atom_site_label_4
_geom_torsion
O10 C57 C61 C29 -2.0(6)
O25 C29 C61 C57 -1.5(6)
N14 C21 C34 C39 179.7(3)
N14 C21 C34 C45 0.4(4)
N14 C21 C38 C22 -178.0(4)
N14 C24 C45 C34 0.9(4)
N14 C24 C45 C48 -178.2(3)
C12 C29 C61 C57 -179.9(4)
C17 C24 C45 C34 -179.2(3)
C17 C24 C45 C48 1.6(5)
C21 N14 C24 C17 179.5(4)
C21 N14 C24 C45 -0.7(4)
C21 N14 C53 C58 -90.1(4)
C21 C34 C39 C28 -1.5(5)
C21 C34 C45 C24 -0.8(4)
C21 C34 C45 C48 178.1(4)
C22 C28 C39 C34 0.9(5)
C22 C28 C52 O1 -16.8(5)
C22 C28 C52 C47 160.2(3)
C24 N14 C21 C34 0.1(4)
C24 N14 C21 C38 179.4(4)
C24 N14 C53 C58 93.1(4)
C24 C17 C40 C12 -0.6(5)
C24 C45 C48 C12 -0.4(5)
C28 C22 C38 C21 -1.8(5)
C29 O25 B46 F20 -119.5(4)
C29 O25 B46 F32 120.0(4)
C29 O25 B46 O10 -0.6(6)
C29 C12 C40 C17 179.9(3)
C29 C12 C48 C45 -179.4(3)
C34 C21 C38 C22 1.2(5)
C34 C45 C48 C12 -179.2(4)
C38 C21 C34 C39 0.4(5)
C38 C21 C34 C45 -178.9(3)
C38 C22 C28 C39 0.7(5)
C38 C22 C28 C52 180.0(3)
C39 C28 C52 O1 162.4(3)
C39 C28 C52 C47 -20.5(5)
C39 C34 C45 C24 -180.0(4)
C39 C34 C45 C48 -1.1(7)
C40 C12 C29 O25 -10.7(5)
C40 C12 C29 C61 167.7(4)
C40 C12 C48 C45 -1.2(5)
C40 C17 C24 N14 178.6(3)
C40 C17 C24 C45 -1.1(5)
C45 C34 C39 C28 177.6(4)
C48 C12 C29 O25 167.4(3)
C48 C12 C29 C61 -14.1(6)
C48 C12 C40 C17 1.8(6)
C52 O1 B41 F2 -145.5(3)
C52 O1 B41 F6 93.2(4)
C52 O1 B41 O9 -26.5(5)
C52 C28 C39 C34 -178.3(3)
C52 C47 C54 O9 -6.5(6)
C52 C47 C54 C37 169.9(4)
C53 N14 C21 C34 -177.2(3)
C53 N14 C21 C38 2.1(6)
C53 N14 C24 C17 -3.2(6)
C53 N14 C24 C45 176.6(3)
C54 O9 B41 F2 145.9(3)
C54 O9 B41 F6 -92.7(4)
C54 O9 B41 O1 26.8(5)
C54 C47 C52 O1 7.1(5)
C54 C47 C52 C28 -169.8(3)
C57 O10 B46 F20 116.4(4)
C57 O10 B46 F32 -122.7(4)
C57 O10 B46 O25 -2.9(6)
C63 C57 C61 C29 175.5(4)
B41 O1 C52 C28 -172.0(3)
B41 O1 C52 C47 10.9(5)
B41 O9 C54 C37 171.4(4)
B41 O9 C54 C47 -11.9(5)
B46 O10 C57 C61 4.2(6)
B46 O10 C57 C63 -173.5(4)
B46 O25 C29 C12 -178.8(4)
B46 O25 C29 C61 2.6(6)
